data_4065630
loop_
_publ_author_name
'Xiao, Xu-Qiong'
'Jia, Ai-Quan'
'Lin, Yue-Jian'
'Jin, Guo-Xin'

_publ_section_title
;
 Self-Assembly of Palladium-Based Macrocycles with N-Heterocyclic Carbene
 as the &#x201C;Corner&#x201D; Ligand&#x2020;
;
_journal_issue 21
_journal_name_full Organometallics
_journal_page_first 4842
_journal_paper_doi 10.1021/om100040g
_journal_volume 29
_journal_year 2010
_chemical_formula_sum 'C25 H28 Br2 N4 Pd'
_chemical_formula_weight 650.73
_chemical_name_systematic
; 
 ? 
;
_space_group_IT_number 4
_symmetry_cell_setting monoclinic
_symmetry_space_group_name_Hall 'P 2yb'
_symmetry_space_group_name_H-M 'P 1 21 1'
_atom_sites_solution_hydrogens geom
_atom_sites_solution_primary direct
_atom_sites_solution_secondary difmap
_audit_creation_method SHELXL-97
_cell_angle_alpha 90.00
_cell_angle_beta 92.313(5)
_cell_angle_gamma 90.00
_cell_formula_units_Z 2
_cell_length_a 7.832(4)
_cell_length_b 16.907(8)
_cell_length_c 11.731(6)
_cell_measurement_reflns_used 923
_cell_measurement_temperature 293(2)
_cell_measurement_theta_max 25.354
_cell_measurement_theta_min 2.868
_cell_volume 1552.1(13)
_computing_cell_refinement 'Bruker SMART'
_computing_data_collection 'Bruker SMART'
_computing_data_reduction 'Bruker SHELXTL'
_computing_molecular_graphics 'Bruker SHELXTL'
_computing_publication_material 'Bruker SHELXTL'
_computing_structure_refinement 'SHELXL-97 (Sheldrick, 1997)'
_computing_structure_solution 'SHELXS-97 (Sheldrick, 1990)'
_diffrn_ambient_temperature 293(2)
_diffrn_measured_fraction_theta_full 0.997
_diffrn_measured_fraction_theta_max 0.997
_diffrn_measurement_device_type 'CCD area detector'
_diffrn_measurement_method 'phi and omega scans'
_diffrn_radiation_monochromator graphite
_diffrn_radiation_source 'fine-focus sealed tube'
_diffrn_radiation_type MoK\a
_diffrn_radiation_wavelength 0.71073
_diffrn_reflns_av_R_equivalents 0.0443
_diffrn_reflns_av_sigmaI/netI 0.0521
_diffrn_reflns_limit_h_max 9
_diffrn_reflns_limit_h_min -9
_diffrn_reflns_limit_k_max 19
_diffrn_reflns_limit_k_min -20
_diffrn_reflns_limit_l_max 9
_diffrn_reflns_limit_l_min -13
_diffrn_reflns_number 6437
_diffrn_reflns_theta_full 25.01
_diffrn_reflns_theta_max 25.01
_diffrn_reflns_theta_min 1.74
_diffrn_standards_decay_% 8.73
_exptl_absorpt_coefficient_mu 3.189
_exptl_absorpt_correction_T_max 0.7623
_exptl_absorpt_correction_T_min 0.5680
_exptl_absorpt_correction_type multi-scan
_exptl_absorpt_process_details sadabs
_exptl_crystal_colour colorless
_exptl_crystal_density_diffrn 1.393
_exptl_crystal_density_method 'not measured'
_exptl_crystal_description block
_exptl_crystal_F_000 644
_exptl_crystal_size_max 0.20
_exptl_crystal_size_mid 0.15
_exptl_crystal_size_min 0.09
_platon_squeeze_details
;
;
_refine_diff_density_max 0.760
_refine_diff_density_min -0.513
_refine_diff_density_rms 0.112
_refine_ls_abs_structure_details 'Flack H D (1983), Acta Cryst. A39, 876-881'
_refine_ls_abs_structure_Flack 0.042(14)
_refine_ls_extinction_method none
_refine_ls_goodness_of_fit_ref 0.994
_refine_ls_hydrogen_treatment constr
_refine_ls_matrix_type full
_refine_ls_number_parameters 295
_refine_ls_number_reflns 5064
_refine_ls_number_restraints 1
_refine_ls_restrained_S_all 0.994
_refine_ls_R_factor_all 0.0601
_refine_ls_R_factor_gt 0.0507
_refine_ls_shift/su_max 0.001
_refine_ls_shift/su_mean 0.000
_refine_ls_structure_factor_coef Fsqd
_refine_ls_weighting_details 'calc w=1/[\s^2^(Fo^2^)+(0.1085P)^2^+0.0000P] where P=(Fo^2^+2Fc^2^)/3'
_refine_ls_weighting_scheme calc
_refine_ls_wR_factor_gt 0.1439
_refine_ls_wR_factor_ref 0.1532
_reflns_number_gt 4122
_reflns_number_total 5064
_reflns_threshold_expression >2sigma(I)
_cod_data_source_file om100040g_si_001.cif
_cod_data_source_block Complex3
_cod_depositor_comments
;
The following automatic conversions were performed:

'_symmetry_cell_setting' value 'Monoclinic' changed to 'monoclinic'
according to /home/saulius/struct/CIF-dictionaries/cif_core.dic
dictionary named 'cif_core.dic' version 2.4.1 from 2010-06-29.

Automatic conversion script
Id: cif_fix_values 1715 2011-07-08 13:25:40Z adriana 
;
_cod_original_cell_volume 1552.0(13)
_cod_original_sg_symbol_H-M P2(1)
_cod_database_code 4065630

loop_
_symmetry_equiv_pos_as_xyz
'x, y, z'
'-x, y+1/2, -z'

loop_
_atom_site_label
_atom_site_type_symbol
_atom_site_fract_x
_atom_site_fract_y
_atom_site_fract_z
_atom_site_U_iso_or_equiv
_atom_site_adp_type
_atom_site_occupancy
_atom_site_symmetry_multiplicity
_atom_site_calc_flag
_atom_site_refinement_flags
Pd1 Pd 0.91849(7) 0.45044(3) 1.00481(5) 0.03931(19) Uani 1 1 d .
Br1 Br 0.72917(12) 0.54915(7) 0.90722(9) 0.0562(3) Uani 1 1 d .
Br2 Br 0.73988(11) 0.45360(8) 1.17265(8) 0.0605(3) Uani 1 1 d .
N1 N 1.0530(8) 0.4500(6) 0.7590(6) 0.0454(15) Uani 1 1 d .
N2 N 1.2453(9) 0.4555(7) 0.8930(6) 0.055(2) Uani 1 1 d .
N3 N 1.0822(10) 0.3091(5) 1.1430(7) 0.0488(19) Uani 1 1 d .
N4 N 1.2626(9) 0.3902(5) 1.0701(7) 0.0489(19) Uani 1 1 d .
C1 C 1.0766(9) 0.4515(8) 0.8711(7) 0.0454(18) Uani 1 1 d .
C2 C 1.2110(13) 0.4501(10) 0.7099(8) 0.069(3) Uani 1 1 d .
H2 H 1.2283 0.4484 0.6319 0.082 Uiso 1 1 calc R
C3 C 1.3337(11) 0.4531(9) 0.7909(8) 0.062(2) Uani 1 1 d .
H3 H 1.4513 0.4535 0.7823 0.074 Uiso 1 1 calc R
C4 C 1.3238(11) 0.4572(8) 1.0073(8) 0.057(2) Uani 1 1 d .
H4A H 1.4472 0.4547 1.0035 0.068 Uiso 1 1 calc R
H4B H 1.2943 0.5059 1.0454 0.068 Uiso 1 1 calc R
C5 C 1.0896(11) 0.3756(6) 1.0835(8) 0.045(2) Uani 1 1 d .
C6 C 1.2466(14) 0.2843(7) 1.1693(11) 0.072(3) Uani 1 1 d .
H6 H 1.2748 0.2408 1.2148 0.086 Uiso 1 1 calc R
C7 C 1.3533(13) 0.3285(7) 1.1235(10) 0.064(3) Uani 1 1 d .
H7 H 1.4711 0.3214 1.1248 0.077 Uiso 1 1 calc R
C8 C 0.8960(11) 0.4454(9) 0.6885(8) 0.057(3) Uani 1 1 d .
C9 C 0.8538(13) 0.5085(6) 0.6170(9) 0.050(2) Uani 1 1 d .
C10 C 0.7148(14) 0.4938(8) 0.5414(11) 0.070(3) Uani 1 1 d .
H10 H 0.6863 0.5338 0.4898 0.084 Uiso 1 1 calc R
C11 C 0.6206(13) 0.4301(6) 0.5351(9) 0.056(3) Uani 1 1 d .
C12 C 0.6595(15) 0.3662(7) 0.6135(10) 0.067(3) Uani 1 1 d .
H12 H 0.5920 0.3210 0.6139 0.081 Uiso 1 1 calc R
C13 C 0.8000(14) 0.3740(7) 0.6879(8) 0.058(3) Uani 1 1 d .
C14 C 0.947(2) 0.5815(8) 0.6234(12) 0.086(4) Uani 1 1 d .
H14A H 0.9204 0.6089 0.6921 0.128 Uiso 1 1 calc R
H14B H 0.9150 0.6138 0.5586 0.128 Uiso 1 1 calc R
H14C H 1.0671 0.5707 0.6237 0.128 Uiso 1 1 calc R
C15 C 0.4749(15) 0.4130(9) 0.4458(12) 0.079(4) Uani 1 1 d .
H15A H 0.3888 0.4531 0.4500 0.118 Uiso 1 1 calc R
H15B H 0.4255 0.3623 0.4610 0.118 Uiso 1 1 calc R
H15C H 0.5198 0.4128 0.3709 0.118 Uiso 1 1 calc R
C16 C 0.852(2) 0.3071(7) 0.7666(14) 0.097(5) Uani 1 1 d .
H16A H 0.9638 0.2886 0.7480 0.146 Uiso 1 1 calc R
H16B H 0.7716 0.2646 0.7578 0.146 Uiso 1 1 calc R
H16C H 0.8553 0.3254 0.8441 0.146 Uiso 1 1 calc R
C17 C 0.9354(11) 0.2728(6) 1.1932(9) 0.048(2) Uani 1 1 d .
C18 C 0.8421(11) 0.2195(5) 1.1332(9) 0.045(2) Uani 1 1 d .
C19 C 0.7015(14) 0.1825(6) 1.1865(10) 0.058(3) Uani 1 1 d .
H19 H 0.6298 0.1483 1.1449 0.069 Uiso 1 1 calc R
C20 C 0.6734(12) 0.1973(6) 1.2972(10) 0.054(2) Uani 1 1 d .
C21 C 0.7744(14) 0.2512(7) 1.3572(10) 0.063(3) Uani 1 1 d .
H21 H 0.7513 0.2613 1.4329 0.076 Uiso 1 1 calc R
C22 C 0.9080(12) 0.2907(6) 1.3095(9) 0.054(2) Uani 1 1 d .
C23 C 0.8782(17) 0.1969(8) 1.0129(9) 0.070(3) Uani 1 1 d .
H23A H 0.9055 0.1416 1.0100 0.104 Uiso 1 1 calc R
H23B H 0.9729 0.2273 0.9875 0.104 Uiso 1 1 calc R
H23C H 0.7791 0.2074 0.9644 0.104 Uiso 1 1 calc R
C24 C 0.5274(17) 0.1564(8) 1.3610(13) 0.084(4) Uani 1 1 d .
H24A H 0.5270 0.1008 1.3442 0.126 Uiso 1 1 calc R
H24B H 0.4197 0.1790 1.3365 0.126 Uiso 1 1 calc R
H24C H 0.5454 0.1640 1.4416 0.126 Uiso 1 1 calc R
C25 C 1.0166(16) 0.3459(8) 1.3782(10) 0.072(3) Uani 1 1 d .
H25A H 0.9460 0.3776 1.4253 0.109 Uiso 1 1 calc R
H25B H 1.0779 0.3796 1.3283 0.109 Uiso 1 1 calc R
H25C H 1.0963 0.3163 1.4257 0.109 Uiso 1 1 calc R

loop_
_atom_site_aniso_label
_atom_site_aniso_U_11
_atom_site_aniso_U_22
_atom_site_aniso_U_33
_atom_site_aniso_U_23
_atom_site_aniso_U_13
_atom_site_aniso_U_12
Pd1 0.0283(3) 0.0430(3) 0.0463(4) 0.0003(4) -0.0018(2) -0.0015(3)
Br1 0.0443(5) 0.0604(6) 0.0637(6) 0.0106(5) -0.0005(4) 0.0112(5)
Br2 0.0499(5) 0.0764(7) 0.0558(5) 0.0086(7) 0.0095(4) 0.0109(6)
N1 0.031(3) 0.054(4) 0.051(4) 0.004(5) 0.002(3) -0.003(4)
N2 0.038(4) 0.081(6) 0.046(4) 0.016(5) 0.003(3) -0.002(5)
N3 0.041(4) 0.043(4) 0.062(5) 0.011(4) 0.001(4) 0.004(3)
N4 0.036(4) 0.048(4) 0.062(5) 0.004(4) -0.011(3) 0.015(3)
C1 0.031(4) 0.046(4) 0.060(5) 0.002(6) 0.006(3) -0.014(5)
C2 0.065(6) 0.096(8) 0.046(5) -0.008(8) 0.013(5) -0.010(8)
C3 0.036(4) 0.084(7) 0.066(6) 0.002(8) 0.015(4) 0.003(7)
C4 0.040(4) 0.064(7) 0.065(6) 0.007(6) -0.009(4) -0.017(5)
C5 0.032(4) 0.048(5) 0.055(6) 0.009(4) -0.004(4) -0.014(4)
C6 0.052(6) 0.073(8) 0.090(9) 0.031(7) -0.004(6) 0.021(6)
C7 0.040(5) 0.080(8) 0.071(7) 0.020(6) -0.008(5) 0.008(5)
C8 0.042(4) 0.090(7) 0.041(5) -0.028(6) 0.002(4) -0.003(6)
C9 0.052(6) 0.050(6) 0.050(6) 0.002(5) 0.005(5) -0.008(5)
C10 0.056(7) 0.083(8) 0.069(8) -0.022(6) -0.008(6) 0.018(7)
C11 0.041(5) 0.069(8) 0.056(6) -0.019(5) -0.002(4) -0.010(5)
C12 0.073(7) 0.063(7) 0.066(7) -0.031(6) 0.005(6) -0.016(6)
C13 0.061(6) 0.072(7) 0.039(6) -0.003(5) 0.001(5) -0.007(5)
C14 0.108(11) 0.074(8) 0.072(9) 0.002(6) -0.023(8) -0.014(8)
C15 0.045(6) 0.103(10) 0.088(9) -0.005(7) -0.002(6) 0.006(6)
C16 0.113(12) 0.043(7) 0.135(14) 0.010(7) -0.004(10) -0.024(7)
C17 0.035(5) 0.050(6) 0.059(6) 0.014(4) -0.003(4) 0.009(4)
C18 0.036(5) 0.040(5) 0.060(6) 0.005(4) -0.001(4) 0.000(4)
C19 0.049(6) 0.056(6) 0.068(8) 0.014(5) 0.006(5) -0.007(5)
C20 0.039(5) 0.050(6) 0.072(7) 0.004(5) 0.001(5) -0.004(4)
C21 0.066(7) 0.065(7) 0.059(7) 0.001(5) 0.008(5) 0.007(6)
C22 0.038(5) 0.064(7) 0.060(7) 0.003(5) -0.005(4) -0.004(5)
C23 0.081(8) 0.071(8) 0.057(7) 0.007(6) 0.002(6) -0.005(6)
C24 0.074(8) 0.077(9) 0.101(10) 0.022(7) 0.009(7) -0.005(7)
C25 0.071(7) 0.089(9) 0.056(7) 0.005(6) -0.009(6) -0.011(7)

loop_
_atom_type_symbol
_atom_type_description
_atom_type_scat_dispersion_real
_atom_type_scat_dispersion_imag
_atom_type_scat_source
C C 0.0033 0.0016 'International Tables Vol C Tables 4.2.6.8 and 6.1.1.4'
H H 0.0000 0.0000 'International Tables Vol C Tables 4.2.6.8 and 6.1.1.4'
N N 0.0061 0.0033 'International Tables Vol C Tables 4.2.6.8 and 6.1.1.4'
Br Br -0.2901 2.4595 'International Tables Vol C Tables 4.2.6.8 and 6.1.1.4'
Pd Pd -0.9988 1.0072 'International Tables Vol C Tables 4.2.6.8 and 6.1.1.4'

loop_
_geom_angle_atom_site_label_1
_geom_angle_atom_site_label_2
_geom_angle_atom_site_label_3
_geom_angle
C5 Pd1 C1 86.9(4)
C5 Pd1 Br2 92.1(3)
C1 Pd1 Br2 176.7(3)
C5 Pd1 Br1 175.4(2)
C1 Pd1 Br1 90.5(3)
Br2 Pd1 Br1 90.36(5)
C1 N1 C2 108.8(7)
C1 N1 C8 130.3(7)
C2 N1 C8 120.8(7)
C1 N2 C3 110.5(7)
C1 N2 C4 123.8(7)
C3 N2 C4 125.6(7)
C5 N3 C6 108.4(9)
C5 N3 C17 128.8(8)
C6 N3 C17 121.9(8)
C5 N4 C7 107.3(8)
C5 N4 C4 122.8(7)
C7 N4 C4 129.9(8)
N1 C1 N2 106.9(7)
N1 C1 Pd1 134.6(6)
N2 C1 Pd1 118.6(6)
C3 C2 N1 109.6(8)
C2 C3 N2 104.1(8)
N4 C4 N2 108.6(8)
N3 C5 N4 105.9(8)
N3 C5 Pd1 136.3(6)
N4 C5 Pd1 117.7(6)
C7 C6 N3 110.7(10)
C6 C7 N4 107.5(9)
C9 C8 C13 122.4(9)
C9 C8 N1 118.5(11)
C13 C8 N1 118.8(12)
C8 C9 C10 114.0(10)
C8 C9 C14 121.5(11)
C10 C9 C14 124.5(11)
C11 C10 C9 127.3(13)
C10 C11 C12 118.5(11)
C10 C11 C15 126.4(12)
C12 C11 C15 115.0(10)
C13 C12 C11 118.3(10)
C12 C13 C8 119.4(10)
C12 C13 C16 120.4(11)
C8 C13 C16 120.2(10)
C18 C17 C22 123.1(9)
C18 C17 N3 119.7(9)
C22 C17 N3 116.9(9)
C17 C18 C19 118.5(10)
C17 C18 C23 123.0(9)
C19 C18 C23 118.4(10)
C20 C19 C18 119.8(10)
C19 C20 C21 120.0(10)
C19 C20 C24 122.2(11)
C21 C20 C24 117.8(11)
C22 C21 C20 122.8(10)
C21 C22 C17 115.6(10)
C21 C22 C25 120.9(10)
C17 C22 C25 123.4(10)

loop_
_geom_bond_atom_site_label_1
_geom_bond_atom_site_label_2
_geom_bond_distance
Pd1 C5 2.037(9)
Pd1 C1 2.038(8)
Pd1 Br2 2.4615(13)
Pd1 Br1 2.4813(13)
N1 C1 1.320(11)
N1 C2 1.386(12)
N1 C8 1.456(11)
N2 C1 1.338(10)
N2 C3 1.408(12)
N2 C4 1.453(11)
N3 C5 1.325(12)
N3 C6 1.377(13)
N3 C17 1.449(12)
N4 C5 1.392(12)
N4 C7 1.396(13)
N4 C4 1.444(13)
C2 C3 1.325(14)
C6 C7 1.258(16)
C8 C9 1.388(17)
C8 C13 1.422(17)
C9 C10 1.399(16)
C9 C14 1.434(16)
C10 C11 1.305(16)
C11 C12 1.442(17)
C11 C15 1.545(16)
C12 C13 1.383(16)
C13 C16 1.507(17)
C17 C18 1.340(14)
C17 C22 1.423(15)
C18 C19 1.432(13)
C18 C23 1.500(15)
C19 C20 1.349(16)
C20 C21 1.382(15)
C20 C24 1.554(16)
C21 C22 1.378(15)
C22 C25 1.480(15)

loop_
_platon_squeeze_void_nr
_platon_squeeze_void_average_x
_platon_squeeze_void_average_y
_platon_squeeze_void_average_z
_platon_squeeze_void_volume
_platon_squeeze_void_count_electrons
1 -0.115 0.660 0.269 203.5 46.4
2 0.104 0.160 0.731 203.5 48.0
